data_2220692
loop_
_publ_author_name
'Binzet, G\"un'
'Fl\"orke, Ulrich'
'K\"ulc\"u, Nevzat'
'Arslan, Hakan'

_publ_section_title
;
 <i>N</i>-(Diphenylcarbamothioyl)-3-methylbenzamide
;
_journal_coeditor_code AT2712
_journal_issue 2
_journal_name_full 'Acta Crystallographica Section E'
_journal_page_first o378
_journal_page_last o379
_journal_paper_doi 10.1107/S1600536809002554
_journal_volume 65
_journal_year 2009
_chemical_formula_iupac 'C21 H18 N2 O S'
_chemical_formula_moiety 'C21 H18 N2 O S'
_chemical_formula_sum 'C21 H18 N2 O S'
_chemical_formula_weight 346.43
_chemical_name_systematic
;
<i>N</i>-(Diphenylcarbamothioyl)-3-methylbenzamide
;
_space_group_IT_number 61
_symmetry_cell_setting orthorhombic
_symmetry_space_group_name_Hall '-P 2ac 2ab'
_symmetry_space_group_name_H-M 'P b c a'
_atom_sites_solution_hydrogens difmap
_atom_sites_solution_primary direct
_atom_sites_solution_secondary difmap
_audit_creation_method SHELXL97
_cell_angle_alpha 90.00
_cell_angle_beta 90.00
_cell_angle_gamma 90.00
_cell_formula_units_Z 8
_cell_length_a 10.6928(12)
_cell_length_b 16.7647(17)
_cell_length_c 19.865(2)
_cell_measurement_reflns_used 801
_cell_measurement_temperature 120(2)
_cell_measurement_theta_max 25.90
_cell_measurement_theta_min 2.49
_cell_volume 3561.0(6)
_computing_cell_refinement 'SAINT (Bruker, 2002)'
_computing_data_collection 'SMART (Bruker, 2002)'
_computing_data_reduction 'SAINT (Bruker, 2002)'
_computing_molecular_graphics 'SHELXTL (Sheldrick, 2008)'
_computing_publication_material 'SHELXTL (Sheldrick, 2008)'
_computing_structure_refinement 'SHELXTL (Sheldrick, 2008)'
_computing_structure_solution 'SHELXTL (Sheldrick, 2008)'
_diffrn_ambient_temperature 120(2)
_diffrn_measured_fraction_theta_full 1.000
_diffrn_measured_fraction_theta_max 1.000
_diffrn_measurement_device_type 'Bruker SMART APEX'
_diffrn_measurement_method '\f and \w'
_diffrn_radiation_monochromator graphite
_diffrn_radiation_source 'sealed tube'
_diffrn_radiation_type MoK\a
_diffrn_radiation_wavelength 0.71073
_diffrn_reflns_av_R_equivalents 0.0984
_diffrn_reflns_av_sigmaI/netI 0.0696
_diffrn_reflns_limit_h_max 14
_diffrn_reflns_limit_h_min -14
_diffrn_reflns_limit_k_max 19
_diffrn_reflns_limit_k_min -22
_diffrn_reflns_limit_l_max 26
_diffrn_reflns_limit_l_min -26
_diffrn_reflns_number 29957
_diffrn_reflns_theta_full 27.88
_diffrn_reflns_theta_max 27.88
_diffrn_reflns_theta_min 2.05
_diffrn_standards_decay_% 0
_diffrn_standards_interval_time 430
_diffrn_standards_number 2203
_exptl_absorpt_coefficient_mu 0.192
_exptl_absorpt_correction_T_max 0.9848
_exptl_absorpt_correction_T_min 0.9253
_exptl_absorpt_correction_type multi-scan
_exptl_absorpt_process_details '(SADABS; Bruker, 2002)'
_exptl_crystal_colour colourless
_exptl_crystal_density_diffrn 1.292
_exptl_crystal_density_method 'not measured'
_exptl_crystal_description prism
_exptl_crystal_F_000 1456
_exptl_crystal_size_max 0.41
_exptl_crystal_size_mid 0.23
_exptl_crystal_size_min 0.08
_refine_diff_density_max 0.280
_refine_diff_density_min -0.377
_refine_ls_extinction_method none
_refine_ls_goodness_of_fit_ref 0.947
_refine_ls_hydrogen_treatment mixed
_refine_ls_matrix_type full
_refine_ls_number_parameters 231
_refine_ls_number_reflns 4241
_refine_ls_number_restraints 1
_refine_ls_restrained_S_all 0.947
_refine_ls_R_factor_all 0.0767
_refine_ls_R_factor_gt 0.0471
_refine_ls_shift/su_max 0.001
_refine_ls_shift/su_mean 0.000
_refine_ls_structure_factor_coef Fsqd
_refine_ls_weighting_details 'calc w = 1/[\s^2^(Fo^2^)+(0.0429P)^2^] where P=(Fo^2^+2Fc^2^)/3'
_refine_ls_weighting_scheme calc
_refine_ls_wR_factor_gt 0.0927
_refine_ls_wR_factor_ref 0.1012
_reflns_number_gt 2955
_reflns_number_total 4241
_reflns_threshold_expression I>2\s(I)
_cod_data_source_file at2712.cif
_cod_data_source_block I
_cod_database_code 2220692
_cod_database_fobs_code 2220692

loop_
_symmetry_equiv_pos_as_xyz
'x, y, z'
'-x+1/2, -y, z+1/2'
'-x, y+1/2, -z+1/2'
'x+1/2, -y+1/2, -z'
'-x, -y, -z'
'x-1/2, y, -z-1/2'
'x, -y-1/2, z-1/2'
'-x-1/2, y-1/2, z'

loop_
_atom_site_type_symbol
_atom_site_label
_atom_site_fract_x
_atom_site_fract_y
_atom_site_fract_z
_atom_site_U_iso_or_equiv
_atom_site_adp_type
_atom_site_calc_flag
_atom_site_refinement_flags
_atom_site_occupancy
_atom_site_disorder_assembly
_atom_site_disorder_group
S S1 0.49155(4) 0.96594(3) 0.60687(2) 0.02357(13) Uani d . 1 . .
O O1 0.83581(11) 0.88560(8) 0.53805(6) 0.0282(3) Uani d . 1 . .
N N1 0.63123(14) 0.90441(8) 0.50788(7) 0.0194(3) Uani d D 1 . .
H H1 0.5892(15) 0.9383(8) 0.4811(7) 0.029(5) Uiso d D 1 . .
N N2 0.61147(13) 0.82693(8) 0.60385(7) 0.0198(3) Uani d . 1 . .
C C1 0.75893(17) 0.89869(10) 0.49441(8) 0.0204(4) Uani d . 1 . .
C C2 0.79282(16) 0.91117(10) 0.42236(8) 0.0201(4) Uani d . 1 . .
C C3 0.90683(17) 0.94747(10) 0.40766(9) 0.0226(4) Uani d . 1 . .
H H3A 0.9603 0.9633 0.4434 0.027 Uiso calc R 1 . .
C C4 0.94370(18) 0.96101(10) 0.34132(9) 0.0252(4) Uani d . 1 . .
C C5 1.0663(2) 1.00079(12) 0.32634(10) 0.0360(5) Uani d . 1 . .
H H5A 1.1349 0.9638 0.3362 0.054 Uiso calc R 1 . .
H H5B 1.0750 1.0486 0.3543 0.054 Uiso calc R 1 . .
H H5C 1.0692 1.0159 0.2787 0.054 Uiso calc R 1 . .
C C6 0.86364(18) 0.93615(11) 0.29006(9) 0.0283(4) Uani d . 1 . .
H H6A 0.8863 0.9456 0.2445 0.034 Uiso calc R 1 . .
C C7 0.75192(18) 0.89805(11) 0.30421(8) 0.0280(4) Uani d . 1 . .
H H7A 0.7001 0.8801 0.2685 0.034 Uiso calc R 1 . .
C C8 0.71531(17) 0.88605(10) 0.37039(9) 0.0237(4) Uani d . 1 . .
H H8A 0.6378 0.8608 0.3801 0.028 Uiso calc R 1 . .
C C9 0.58249(16) 0.89564(10) 0.57267(8) 0.0190(4) Uani d . 1 . .
C C10 0.65779(16) 0.75696(10) 0.56929(8) 0.0200(4) Uani d . 1 . .
C C11 0.58848(18) 0.72236(10) 0.51815(8) 0.0241(4) Uani d . 1 . .
H H11A 0.5118 0.7455 0.5040 0.029 Uiso calc R 1 . .
C C12 0.63308(19) 0.65307(10) 0.48777(9) 0.0307(5) Uani d . 1 . .
H H12A 0.5872 0.6291 0.4522 0.037 Uiso calc R 1 . .
C C13 0.7437(2) 0.61921(11) 0.50926(10) 0.0346(5) Uani d . 1 . .
H H13A 0.7741 0.5723 0.4881 0.042 Uiso calc R 1 . .
C C14 0.81025(19) 0.65320(11) 0.56141(11) 0.0360(5) Uani d . 1 . .
H H14A 0.8852 0.6289 0.5768 0.043 Uiso calc R 1 . .
C C15 0.76792(18) 0.72271(11) 0.59126(9) 0.0287(4) Uani d . 1 . .
H H15A 0.8143 0.7467 0.6267 0.034 Uiso calc R 1 . .
C C16 0.59063(16) 0.81692(10) 0.67524(8) 0.0191(4) Uani d . 1 . .
C C17 0.50108(18) 0.76351(11) 0.69656(9) 0.0285(4) Uani d . 1 . .
H H17A 0.4504 0.7359 0.6649 0.034 Uiso calc R 1 . .
C C18 0.4862(2) 0.75071(12) 0.76492(9) 0.0371(5) Uani d . 1 . .
H H18A 0.4246 0.7143 0.7803 0.045 Uiso calc R 1 . .
C C19 0.5600(2) 0.79033(11) 0.81074(9) 0.0342(5) Uani d . 1 . .
H H19A 0.5486 0.7814 0.8576 0.041 Uiso calc R 1 . .
C C20 0.65082(19) 0.84305(12) 0.78887(9) 0.0317(5) Uani d . 1 . .
H H20A 0.7026 0.8697 0.8206 0.038 Uiso calc R 1 . .
C C21 0.66613(18) 0.85692(11) 0.72048(9) 0.0258(4) Uani d . 1 . .
H H21A 0.7277 0.8934 0.7050 0.031 Uiso calc R 1 . .

loop_
_atom_site_aniso_label
_atom_site_aniso_U_11
_atom_site_aniso_U_22
_atom_site_aniso_U_33
_atom_site_aniso_U_12
_atom_site_aniso_U_13
_atom_site_aniso_U_23
S1 0.0282(3) 0.0204(2) 0.0221(2) 0.00679(19) 0.0028(2) 0.00050(19)
O1 0.0228(7) 0.0371(8) 0.0248(7) -0.0013(6) -0.0014(6) 0.0050(6)
N1 0.0203(8) 0.0184(8) 0.0197(7) 0.0027(6) 0.0013(6) 0.0037(6)
N2 0.0226(8) 0.0181(7) 0.0186(7) 0.0038(6) 0.0025(6) 0.0010(6)
C1 0.0207(9) 0.0157(9) 0.0246(9) -0.0010(7) 0.0012(8) -0.0003(7)
C2 0.0237(10) 0.0155(9) 0.0210(9) 0.0059(7) 0.0022(7) 0.0008(7)
C3 0.0225(10) 0.0206(9) 0.0248(9) 0.0027(8) 0.0010(8) -0.0007(7)
C4 0.0290(10) 0.0188(9) 0.0278(10) 0.0045(8) 0.0068(8) 0.0008(8)
C5 0.0366(12) 0.0390(12) 0.0324(11) -0.0055(10) 0.0126(9) -0.0003(9)
C6 0.0384(12) 0.0260(10) 0.0204(9) 0.0050(9) 0.0079(8) 0.0023(8)
C7 0.0320(11) 0.0291(10) 0.0231(9) 0.0031(9) -0.0026(8) -0.0032(8)
C8 0.0221(10) 0.0218(10) 0.0271(9) 0.0018(8) 0.0018(8) -0.0010(8)
C9 0.0177(9) 0.0196(9) 0.0196(9) -0.0018(7) -0.0022(7) -0.0003(7)
C10 0.0228(10) 0.0163(9) 0.0208(9) 0.0013(7) 0.0055(7) 0.0032(7)
C11 0.0263(11) 0.0214(9) 0.0247(9) 0.0010(8) 0.0013(8) 0.0025(7)
C12 0.0389(12) 0.0223(10) 0.0310(10) -0.0028(9) 0.0046(9) -0.0046(8)
C13 0.0370(12) 0.0186(10) 0.0482(12) 0.0033(9) 0.0164(10) -0.0037(9)
C14 0.0250(11) 0.0288(11) 0.0542(13) 0.0104(9) 0.0037(10) 0.0050(10)
C15 0.0264(11) 0.0275(11) 0.0322(10) 0.0034(8) -0.0042(8) 0.0007(8)
C16 0.0222(10) 0.0173(8) 0.0178(8) 0.0045(7) 0.0025(7) 0.0013(7)
C17 0.0304(11) 0.0289(10) 0.0263(10) -0.0072(9) 0.0060(8) -0.0042(8)
C18 0.0515(14) 0.0301(11) 0.0297(11) -0.0106(10) 0.0151(10) -0.0013(9)
C19 0.0529(14) 0.0291(11) 0.0206(10) 0.0054(10) 0.0078(9) 0.0029(8)
C20 0.0378(13) 0.0328(11) 0.0243(10) 0.0024(9) -0.0047(9) -0.0039(8)
C21 0.0256(11) 0.0259(10) 0.0259(9) -0.0025(8) 0.0002(8) 0.0013(8)

loop_
_atom_type_symbol
_atom_type_description
_atom_type_scat_dispersion_real
_atom_type_scat_dispersion_imag
_atom_type_scat_source
C C 0.0033 0.0016 'International Tables Vol C Tables 4.2.6.8 and 6.1.1.4'
H H 0.0000 0.0000 'International Tables Vol C Tables 4.2.6.8 and 6.1.1.4'
N N 0.0061 0.0033 'International Tables Vol C Tables 4.2.6.8 and 6.1.1.4'
O O 0.0106 0.0060 'International Tables Vol C Tables 4.2.6.8 and 6.1.1.4'
S S 0.1246 0.1234 'International Tables Vol C Tables 4.2.6.8 and 6.1.1.4'

loop_
_geom_angle_atom_site_label_1
_geom_angle_atom_site_label_2
_geom_angle_atom_site_label_3
_geom_angle_site_symmetry_1
_geom_angle_site_symmetry_3
_geom_angle
_geom_angle_publ_flag
C1 N1 C9 . . 122.34(14) ?
C1 N1 H1 . . 114.8(12) ?
C9 N1 H1 . . 115.1(12) ?
C9 N2 C16 . . 121.07(14) ?
C9 N2 C10 . . 123.73(14) ?
C16 N2 C10 . . 115.11(13) ?
O1 C1 N1 . . 122.56(16) ?
O1 C1 C2 . . 123.08(16) ?
N1 C1 C2 . . 114.35(15) ?
C8 C2 C3 . . 119.91(16) ?
C8 C2 C1 . . 121.72(16) ?
C3 C2 C1 . . 118.36(16) ?
C2 C3 C4 . . 121.10(17) ?
C2 C3 H3A . . 119.5 ?
C4 C3 H3A . . 119.5 ?
C6 C4 C3 . . 117.92(17) ?
C6 C4 C5 . . 121.64(17) ?
C3 C4 C5 . . 120.44(17) ?
C4 C5 H5A . . 109.5 ?
C4 C5 H5B . . 109.5 ?
H5A C5 H5B . . 109.5 ?
C4 C5 H5C . . 109.5 ?
H5A C5 H5C . . 109.5 ?
H5B C5 H5C . . 109.5 ?
C7 C6 C4 . . 121.31(17) ?
C7 C6 H6A . . 119.3 ?
C4 C6 H6A . . 119.3 ?
C6 C7 C8 . . 120.24(17) ?
C6 C7 H7A . . 119.9 ?
C8 C7 H7A . . 119.9 ?
C7 C8 C2 . . 119.48(17) ?
C7 C8 H8A . . 120.3 ?
C2 C8 H8A . . 120.3 ?
N2 C9 N1 . . 115.40(15) ?
N2 C9 S1 . . 123.43(13) ?
N1 C9 S1 . . 121.15(12) ?
C15 C10 C11 . . 120.93(16) ?
C15 C10 N2 . . 118.63(15) ?
C11 C10 N2 . . 120.30(15) ?
C10 C11 C12 . . 118.94(18) ?
C10 C11 H11A . . 120.5 ?
C12 C11 H11A . . 120.5 ?
C13 C12 C11 . . 120.17(18) ?
C13 C12 H12A . . 119.9 ?
C11 C12 H12A . . 119.9 ?
C12 C13 C14 . . 120.30(18) ?
C12 C13 H13A . . 119.9 ?
C14 C13 H13A . . 119.9 ?
C13 C14 C15 . . 120.05(19) ?
C13 C14 H14A . . 120.0 ?
C15 C14 H14A . . 120.0 ?
C10 C15 C14 . . 119.59(18) ?
C10 C15 H15A . . 120.2 ?
C14 C15 H15A . . 120.2 ?
C17 C16 C21 . . 121.43(16) ?
C17 C16 N2 . . 118.97(15) ?
C21 C16 N2 . . 119.46(16) ?
C16 C17 C18 . . 118.82(18) ?
C16 C17 H17A . . 120.6 ?
C18 C17 H17A . . 120.6 ?
C19 C18 C17 . . 120.57(18) ?
C19 C18 H18A . . 119.7 ?
C17 C18 H18A . . 119.7 ?
C18 C19 C20 . . 120.24(17) ?
C18 C19 H19A . . 119.9 ?
C20 C19 H19A . . 119.9 ?
C19 C20 C21 . . 119.82(18) ?
C19 C20 H20A . . 120.1 ?
C21 C20 H20A . . 120.1 ?
C16 C21 C20 . . 119.11(18) ?
C16 C21 H21A . . 120.4 ?
C20 C21 H21A . . 120.4 ?

loop_
_geom_bond_atom_site_label_1
_geom_bond_atom_site_label_2
_geom_bond_site_symmetry_2
_geom_bond_distance
_geom_bond_publ_flag
S1 C9 . 1.6721(17) ?
O1 C1 . 1.215(2) ?
N1 C1 . 1.395(2) ?
N1 C9 . 1.396(2) ?
N1 H1 . 0.899(14) ?
N2 C9 . 1.344(2) ?
N2 C16 . 1.445(2) ?
N2 C10 . 1.447(2) ?
C1 C2 . 1.491(2) ?
C2 C8 . 1.389(2) ?
C2 C3 . 1.393(2) ?
C3 C4 . 1.394(2) ?
C3 H3A . 0.9500 ?
C4 C6 . 1.394(3) ?
C4 C5 . 1.501(3) ?
C5 H5A . 0.9800 ?
C5 H5B . 0.9800 ?
C5 H5C . 0.9800 ?
C6 C7 . 1.383(3) ?
C6 H6A . 0.9500 ?
C7 C8 . 1.386(2) ?
C7 H7A . 0.9500 ?
C8 H8A . 0.9500 ?
C10 C15 . 1.381(2) ?
C10 C11 . 1.385(2) ?
C11 C12 . 1.393(2) ?
C11 H11A . 0.9500 ?
C12 C13 . 1.379(3) ?
C12 H12A . 0.9500 ?
C13 C14 . 1.380(3) ?
C13 H13A . 0.9500 ?
C14 C15 . 1.384(3) ?
C14 H14A . 0.9500 ?
C15 H15A . 0.9500 ?
C16 C17 . 1.378(2) ?
C16 C21 . 1.382(2) ?
C17 C18 . 1.384(2) ?
C17 H17A . 0.9500 ?
C18 C19 . 1.375(3) ?
C18 H18A . 0.9500 ?
C19 C20 . 1.383(3) ?
C19 H19A . 0.9500 ?
C20 C21 . 1.388(2) ?
C20 H20A . 0.9500 ?
C21 H21A . 0.9500 ?

loop_
_geom_hbond_atom_site_label_D
_geom_hbond_atom_site_label_H
_geom_hbond_atom_site_label_A
_geom_hbond_site_symmetry_A
_geom_hbond_distance_DH
_geom_hbond_distance_HA
_geom_hbond_distance_DA
_geom_hbond_angle_DHA
N1 H1 S1 5_676 0.899(14) 2.525(14) 3.4123(15) 169.3(13)
C5 H5B O1 5_776 0.98 2.59 3.461(2) 148

loop_
_geom_torsion_atom_site_label_1
_geom_torsion_atom_site_label_2
_geom_torsion_atom_site_label_3
_geom_torsion_atom_site_label_4
_geom_torsion_site_symmetry_1
_geom_torsion_site_symmetry_2
_geom_torsion_site_symmetry_3
_geom_torsion_site_symmetry_4
_geom_torsion
_geom_torsion_publ_flag
C9 N1 C1 O1 . . . . 0.1(2) ?
C9 N1 C1 C2 . . . . -179.01(15) ?
O1 C1 C2 C8 . . . . 146.21(18) ?
N1 C1 C2 C8 . . . . -34.7(2) ?
O1 C1 C2 C3 . . . . -32.3(2) ?
N1 C1 C2 C3 . . . . 146.80(15) ?
C8 C2 C3 C4 . . . . 1.6(3) ?
C1 C2 C3 C4 . . . . -179.81(15) ?
C2 C3 C4 C6 . . . . -0.8(3) ?
C2 C3 C4 C5 . . . . 179.50(16) ?
C3 C4 C6 C7 . . . . -1.0(3) ?
C5 C4 C6 C7 . . . . 178.66(17) ?
C4 C6 C7 C8 . . . . 2.1(3) ?
C6 C7 C8 C2 . . . . -1.2(3) ?
C3 C2 C8 C7 . . . . -0.6(3) ?
C1 C2 C8 C7 . . . . -179.09(16) ?
C16 N2 C9 N1 . . . . 166.64(14) ?
C10 N2 C9 N1 . . . . -17.1(2) ?
C16 N2 C9 S1 . . . . -14.9(2) ?
C10 N2 C9 S1 . . . . 161.33(13) ?
C1 N1 C9 N2 . . . . -56.1(2) ?
C1 N1 C9 S1 . . . . 125.41(15) ?
C9 N2 C10 C15 . . . . 126.34(18) ?
C16 N2 C10 C15 . . . . -57.2(2) ?
C9 N2 C10 C11 . . . . -57.8(2) ?
C16 N2 C10 C11 . . . . 118.63(17) ?
C15 C10 C11 C12 . . . . -1.6(3) ?
N2 C10 C11 C12 . . . . -177.31(15) ?
C10 C11 C12 C13 . . . . 0.9(3) ?
C11 C12 C13 C14 . . . . 0.7(3) ?
C12 C13 C14 C15 . . . . -1.7(3) ?
C11 C10 C15 C14 . . . . 0.6(3) ?
N2 C10 C15 C14 . . . . 176.38(16) ?
C13 C14 C15 C10 . . . . 1.1(3) ?
C9 N2 C16 C17 . . . . 112.65(19) ?
C10 N2 C16 C17 . . . . -63.9(2) ?
C9 N2 C16 C21 . . . . -71.6(2) ?
C10 N2 C16 C21 . . . . 111.85(18) ?
C21 C16 C17 C18 . . . . 0.7(3) ?
N2 C16 C17 C18 . . . . 176.37(16) ?
C16 C17 C18 C19 . . . . -0.3(3) ?
C17 C18 C19 C20 . . . . -0.5(3) ?
C18 C19 C20 C21 . . . . 1.0(3) ?
C17 C16 C21 C20 . . . . -0.2(3) ?
N2 C16 C21 C20 . . . . -175.88(16) ?
C19 C20 C21 C16 . . . . -0.6(3) ?

loop_
_cod_related_entry_id
_cod_related_entry_database
_cod_related_entry_code
1 ChemSpider 24741631
